data_4028930
loop_
_publ_author_name
'Sa\~nudo, Mar\'ia'
'Garc\'ia-Valverde, Mar\'ia'
'Marcaccini, Stefano'
'Delgado, Jacinto J.'
'Rojo, Josefa'
'Torroba, Tom\'as'

_publ_section_title
;
 Synthesis of Benzodiazepine \b-Turn Mimetics by an Ugi
 4CC/Staudinger/Aza-Wittig Sequence. Solving the Conformational Behavior
 of the Ugi 4CC Adducts
;
_journal_issue 5
_journal_name_full 'The Journal of Organic Chemistry'
_journal_page_first 2189
_journal_page_last 2192
_journal_paper_doi 10.1021/jo8025862
_journal_volume 74
_journal_year 2009
_chemical_formula_moiety 'C30 H30 F N3 O2'
_chemical_formula_sum 'C30 H30 F N3 O2'
_chemical_formula_weight 483.57
_chemical_name_systematic
; 
 ? 
;
_space_group_IT_number 2
_symmetry_cell_setting triclinic
_symmetry_space_group_name_Hall '-P 1'
_symmetry_space_group_name_H-M 'P -1'
_atom_sites_solution_hydrogens geom
_atom_sites_solution_primary direct
_atom_sites_solution_secondary difmap
_audit_creation_method SHELXL-97
_cell_angle_alpha 91.456(6)
_cell_angle_beta 90.034(6)
_cell_angle_gamma 103.156(6)
_cell_formula_units_Z 2
_cell_length_a 7.335(3)
_cell_length_b 12.541(5)
_cell_length_c 14.091(5)
_cell_measurement_reflns_used 3413
_cell_measurement_temperature 173(2)
_cell_measurement_theta_max 27.61
_cell_measurement_theta_min 2.89
_cell_volume 1261.8(8)
_computing_cell_refinement 'Bruker SMART'
_computing_data_collection 'Bruker SMART'
_computing_data_reduction 'Bruker SAINT'
_computing_molecular_graphics 'Bruker SHELXTL'
_computing_publication_material 'Bruker SHELXTL'
_computing_structure_refinement 'SHELXL-97 (Sheldrick, 1997)'
_computing_structure_solution 'SHELXS-97 (Sheldrick, 1990)'
_diffrn_ambient_temperature 173(2)
_diffrn_measured_fraction_theta_full 0.899
_diffrn_measured_fraction_theta_max 0.899
_diffrn_measurement_device_type 'CCD area detector'
_diffrn_measurement_method 'omega scans'
_diffrn_radiation_monochromator graphite
_diffrn_radiation_source 'fine-focus sealed tube'
_diffrn_radiation_type MoK\a
_diffrn_radiation_wavelength 0.71073
_diffrn_reflns_av_R_equivalents 0.0641
_diffrn_reflns_av_sigmaI/netI 0.0834
_diffrn_reflns_limit_h_max 8
_diffrn_reflns_limit_h_min -8
_diffrn_reflns_limit_k_max 14
_diffrn_reflns_limit_k_min -14
_diffrn_reflns_limit_l_max 16
_diffrn_reflns_limit_l_min -16
_diffrn_reflns_number 9463
_diffrn_reflns_theta_full 24.99
_diffrn_reflns_theta_max 24.99
_diffrn_reflns_theta_min 1.45
_diffrn_standards_decay_% 0
_exptl_absorpt_coefficient_mu 0.085
_exptl_absorpt_correction_T_max 0.979
_exptl_absorpt_correction_T_min 0.5545
_exptl_absorpt_correction_type multi-scan
_exptl_absorpt_process_details 'SADABS (SHELDRICK, 2001)'
_exptl_crystal_colour colorless
_exptl_crystal_density_diffrn 1.270
_exptl_crystal_density_method 'not measured'
_exptl_crystal_description prism
_exptl_crystal_F_000 510
_exptl_crystal_size_max 0.30
_exptl_crystal_size_mid 0.30
_exptl_crystal_size_min 0.25
_refine_diff_density_max 0.700
_refine_diff_density_min -0.610
_refine_diff_density_rms 0.158
_refine_ls_extinction_method none
_refine_ls_goodness_of_fit_ref 1.219
_refine_ls_hydrogen_treatment constr
_refine_ls_matrix_type full
_refine_ls_number_parameters 308
_refine_ls_number_reflns 3990
_refine_ls_number_restraints 0
_refine_ls_restrained_S_all 1.219
_refine_ls_R_factor_all 0.2142
_refine_ls_R_factor_gt 0.1964
_refine_ls_shift/su_max 0.000
_refine_ls_shift/su_mean 0.000
_refine_ls_structure_factor_coef Fsqd
_refine_ls_weighting_details 'calc w=1/[\s^2^(Fo^2^)+(0.1372P)^2^+22.2334P] where P=(Fo^2^+2Fc^2^)/3'
_refine_ls_weighting_scheme calc
_refine_ls_wR_factor_gt 0.4563
_refine_ls_wR_factor_ref 0.4690
_reflns_number_gt 3415
_reflns_number_total 3990
_reflns_threshold_expression >2sigma(I)
_cod_data_source_file jo8025862sup1.cif
_cod_data_source_block comp_6f
_cod_depositor_comments
;
The following automatic conversions were performed:

'_symmetry_cell_setting' value 'Triclinic' changed to 'triclinic'
according to /home/saulius/struct/CIF-dictionaries/cif_core.dic
dictionary named 'cif_core.dic' version 2.4.2 from 2011-04-26.

Automatic conversion script
Id: cif_fix_values 1891 2012-01-12 08:04:46Z andrius 
;
_cod_original_sg_symbol_H-M P-1
_cod_database_code 4028930

loop_
_symmetry_equiv_pos_as_xyz
'x, y, z'
'-x, -y, -z'

loop_
_atom_site_label
_atom_site_type_symbol
_atom_site_fract_x
_atom_site_fract_y
_atom_site_fract_z
_atom_site_U_iso_or_equiv
_atom_site_adp_type
_atom_site_occupancy
_atom_site_symmetry_multiplicity
_atom_site_calc_flag
_atom_site_refinement_flags
F1 F 0.8451(10) 0.1679(5) 0.0221(5) 0.0412(19) Uani 1 1 d .
N1 N 0.8959(11) 0.6507(7) 0.3771(5) 0.0175(18) Uani 1 1 d .
H1 H 0.9556 0.6244 0.3331 0.021 Uiso 1 1 calc R
N2 N 0.7597(11) 0.6412(7) 0.1522(5) 0.0144(17) Uani 1 1 d .
N3 N 0.4223(10) 0.5532(6) 0.2786(5) 0.0117(16) Uani 1 1 d .
O1 O 0.2122(9) 0.6555(7) 0.2397(5) 0.0252(13) Uani 1 1 d .
O2 O 0.6076(9) 0.6490(7) 0.4402(5) 0.0252(13) Uani 1 1 d .
C1 C 0.2766(13) 0.3557(9) 0.2523(7) 0.020(2) Uani 1 1 d .
C2 C 0.2789(13) 0.2571(9) 0.2950(7) 0.022(2) Uani 1 1 d .
H2 H 0.2804 0.2547 0.3609 0.027 Uiso 1 1 calc R
C3 C 0.2790(16) 0.1617(9) 0.2417(9) 0.032(3) Uani 1 1 d .
H3 H 0.2744 0.0963 0.2722 0.038 Uiso 1 1 calc R
C4 C 0.2859(15) 0.1642(9) 0.1438(8) 0.029(3) Uani 1 1 d .
C5 C 0.2835(19) 0.2633(10) 0.1004(8) 0.036(3) Uani 1 1 d .
H5 H 0.2830 0.2662 0.0345 0.043 Uiso 1 1 calc R
C6 C 0.2819(15) 0.3560(9) 0.1541(7) 0.024(2) Uani 1 1 d .
H6 H 0.2843 0.4211 0.1235 0.029 Uiso 1 1 calc R
C7 C 0.2729(14) 0.4600(9) 0.3105(8) 0.026(2) Uani 1 1 d .
H7A H 0.1517 0.4777 0.3033 0.031 Uiso 1 1 calc R
H7B H 0.2913 0.4477 0.3772 0.031 Uiso 1 1 calc R
C8 C 0.3792(13) 0.6465(8) 0.2467(6) 0.0141(15) Uani 1 1 d .
C9 C 0.5338(13) 0.7422(8) 0.2266(6) 0.0141(15) Uani 1 1 d .
C10 C 0.4994(16) 0.8469(10) 0.2464(7) 0.029(3) Uani 1 1 d .
H10 H 0.3841 0.8526 0.2708 0.035 Uiso 1 1 calc R
C11 C 0.6349(15) 0.9409(9) 0.2300(8) 0.026(2) Uani 1 1 d .
H11 H 0.6090 1.0088 0.2439 0.032 Uiso 1 1 calc R
C12 C 0.8101(18) 0.9364(9) 0.1930(8) 0.031(3) Uani 1 1 d .
H12 H 0.9017 1.0001 0.1843 0.037 Uiso 1 1 calc R
C13 C 0.8437(15) 0.8337(8) 0.1695(7) 0.021(2) Uani 1 1 d .
H13 H 0.9567 0.8290 0.1418 0.025 Uiso 1 1 calc R
C14 C 0.7084(14) 0.7372(8) 0.1874(7) 0.019(2) Uani 1 1 d .
C15 C 0.7158(13) 0.5499(9) 0.1988(7) 0.019(2) Uani 1 1 d .
C16 C 0.6170(13) 0.5439(7) 0.2943(6) 0.014(2) Uani 1 1 d .
H16 H 0.6095 0.4698 0.3171 0.016 Uiso 1 1 calc R
C17 C 0.7572(12) 0.4501(8) 0.1542(7) 0.016(2) Uani 1 1 d .
C18 C 0.7706(16) 0.3582(9) 0.2068(8) 0.028(3) Uani 1 1 d .
H18 H 0.7589 0.3609 0.2724 0.033 Uiso 1 1 calc R
C19 C 0.8013(19) 0.2627(9) 0.1621(8) 0.033(3) Uani 1 1 d .
H19 H 0.8109 0.2024 0.1973 0.040 Uiso 1 1 calc R
C20 C 0.8167(19) 0.2607(9) 0.0663(9) 0.038(3) Uani 1 1 d .
C21 C 0.8081(18) 0.3488(11) 0.0108(8) 0.037(3) Uani 1 1 d .
H21 H 0.8193 0.3446 -0.0548 0.045 Uiso 1 1 calc R
C22 C 0.7822(18) 0.4440(9) 0.0562(7) 0.030(3) Uani 1 1 d .
H22 H 0.7816 0.5052 0.0203 0.036 Uiso 1 1 calc R
C23 C 0.7094(14) 0.6253(7) 0.3773(6) 0.014(2) Uani 1 1 d .
C24 C 0.9992(14) 0.7228(9) 0.4514(7) 0.0213(16) Uani 1 1 d .
H24 H 0.9149 0.7210 0.5056 0.026 Uiso 1 1 calc R
C25 C 1.1656(14) 0.6788(9) 0.4847(7) 0.0213(16) Uani 1 1 d .
H25A H 1.2440 0.6702 0.4310 0.026 Uiso 1 1 calc R
H25B H 1.1209 0.6075 0.5122 0.026 Uiso 1 1 calc R
C26 C 1.2823(16) 0.7592(10) 0.5600(8) 0.031(3) Uani 1 1 d .
H26A H 1.2082 0.7600 0.6169 0.037 Uiso 1 1 calc R
H26B H 1.3926 0.7332 0.5768 0.037 Uiso 1 1 calc R
C27 C 1.3419(16) 0.8734(10) 0.5246(8) 0.031(3) Uani 1 1 d .
H27A H 1.4259 0.8739 0.4714 0.037 Uiso 1 1 calc R
H27B H 1.4100 0.9208 0.5746 0.037 Uiso 1 1 calc R
C28 C 1.1772(17) 0.9180(9) 0.4937(9) 0.033(3) Uani 1 1 d .
H28A H 1.2226 0.9896 0.4669 0.040 Uiso 1 1 calc R
H28B H 1.1019 0.9269 0.5487 0.040 Uiso 1 1 calc R
C29 C 1.0542(15) 0.8412(8) 0.4193(8) 0.024(2) Uani 1 1 d .
H29A H 0.9417 0.8673 0.4077 0.028 Uiso 1 1 calc R
H29B H 1.1221 0.8437 0.3601 0.028 Uiso 1 1 calc R
C30 C 0.290(2) 0.0612(12) 0.0832(11) 0.050(4) Uani 1 1 d .
H30A H 0.2556 -0.0023 0.1216 0.075 Uiso 1 1 calc R
H30B H 0.4140 0.0665 0.0589 0.075 Uiso 1 1 calc R
H30C H 0.2033 0.0552 0.0313 0.075 Uiso 1 1 calc R

loop_
_atom_site_aniso_label
_atom_site_aniso_U_11
_atom_site_aniso_U_22
_atom_site_aniso_U_33
_atom_site_aniso_U_23
_atom_site_aniso_U_13
_atom_site_aniso_U_12
F1 0.047(4) 0.026(4) 0.047(4) -0.015(3) 0.015(3) 0.003(3)
N1 0.020(4) 0.025(5) 0.006(4) -0.008(3) -0.002(3) 0.003(3)
N2 0.009(4) 0.021(4) 0.012(4) 0.001(3) 0.005(3) 0.003(3)
N3 0.010(4) 0.015(4) 0.008(4) -0.001(3) 0.003(3) 0.001(3)
O1 0.008(2) 0.052(4) 0.016(3) -0.007(2) 0.0020(19) 0.010(2)
O2 0.008(2) 0.052(4) 0.016(3) -0.007(2) 0.0020(19) 0.010(2)
C1 0.003(4) 0.034(6) 0.018(5) 0.001(4) 0.000(4) -0.005(4)
C2 0.008(5) 0.050(7) 0.008(5) -0.006(5) -0.004(4) 0.004(4)
C3 0.029(6) 0.024(6) 0.040(7) 0.003(5) -0.005(5) 0.001(5)
C4 0.022(6) 0.031(6) 0.031(6) -0.007(5) -0.002(5) 0.001(5)
C5 0.055(8) 0.039(7) 0.007(5) -0.014(5) -0.008(5) -0.002(6)
C6 0.025(6) 0.029(6) 0.018(5) 0.012(4) -0.004(4) 0.004(5)
C7 0.009(5) 0.038(7) 0.026(6) 0.005(5) 0.002(4) -0.009(4)
C8 0.015(3) 0.020(4) 0.006(3) 0.001(3) -0.001(3) 0.002(3)
C9 0.015(3) 0.020(4) 0.006(3) 0.001(3) -0.001(3) 0.002(3)
C10 0.030(6) 0.046(7) 0.016(5) 0.007(5) 0.011(5) 0.018(5)
C11 0.025(6) 0.028(6) 0.028(6) 0.007(5) 0.007(5) 0.009(5)
C12 0.045(7) 0.014(5) 0.029(6) 0.000(5) 0.015(5) -0.005(5)
C13 0.018(5) 0.022(5) 0.023(5) 0.000(4) 0.004(4) 0.005(4)
C14 0.019(5) 0.020(5) 0.017(5) 0.003(4) 0.004(4) 0.004(4)
C15 0.010(5) 0.037(6) 0.010(5) 0.002(4) -0.003(4) 0.006(4)
C16 0.024(5) 0.007(4) 0.010(5) -0.002(3) -0.003(4) 0.005(4)
C17 0.004(4) 0.020(5) 0.024(5) 0.002(4) -0.004(4) 0.002(4)
C18 0.030(6) 0.027(6) 0.027(6) -0.003(5) 0.007(5) 0.008(5)
C19 0.062(8) 0.012(5) 0.025(6) 0.010(5) 0.008(6) 0.005(5)
C20 0.050(8) 0.015(6) 0.045(8) -0.015(5) -0.005(6) 0.000(5)
C21 0.040(7) 0.055(8) 0.018(6) -0.018(6) -0.008(5) 0.014(6)
C22 0.056(8) 0.028(6) 0.012(5) 0.000(4) -0.005(5) 0.022(6)
C23 0.029(6) 0.009(4) 0.002(4) 0.001(3) 0.003(4) 0.000(4)
C24 0.018(4) 0.032(4) 0.013(3) -0.008(3) -0.003(3) 0.004(3)
C25 0.018(4) 0.032(4) 0.013(3) -0.008(3) -0.003(3) 0.004(3)
C26 0.022(6) 0.039(7) 0.028(6) -0.005(5) -0.010(5) 0.002(5)
C27 0.027(6) 0.047(7) 0.013(5) -0.002(5) -0.007(5) -0.003(5)
C28 0.030(6) 0.025(6) 0.043(7) -0.009(5) -0.003(5) 0.002(5)
C29 0.022(6) 0.027(6) 0.025(6) -0.006(4) -0.011(4) 0.011(4)
C30 0.046(8) 0.046(8) 0.052(9) -0.036(7) -0.001(7) -0.002(6)

loop_
_atom_type_symbol
_atom_type_description
_atom_type_scat_dispersion_real
_atom_type_scat_dispersion_imag
_atom_type_scat_source
C C 0.0033 0.0016 'International Tables Vol C Tables 4.2.6.8 and 6.1.1.4'
H H 0.0000 0.0000 'International Tables Vol C Tables 4.2.6.8 and 6.1.1.4'
N N 0.0061 0.0033 'International Tables Vol C Tables 4.2.6.8 and 6.1.1.4'
O O 0.0106 0.0060 'International Tables Vol C Tables 4.2.6.8 and 6.1.1.4'
F F 0.0171 0.0103 'International Tables Vol C Tables 4.2.6.8 and 6.1.1.4'

loop_
_geom_angle_atom_site_label_1
_geom_angle_atom_site_label_2
_geom_angle_atom_site_label_3
_geom_angle
C23 N1 C24 120.2(8)
C23 N1 H1 119.9
C24 N1 H1 119.9
C15 N2 C14 120.6(8)
C8 N3 C16 122.6(8)
C8 N3 C7 120.9(8)
C16 N3 C7 116.2(7)
C6 C1 C2 116.8(10)
C6 C1 C7 121.2(10)
C2 C1 C7 122.0(9)
C1 C2 C3 121.8(10)
C1 C2 H2 119.1
C3 C2 H2 119.1
C4 C3 C2 120.3(11)
C4 C3 H3 119.9
C2 C3 H3 119.9
C3 C4 C5 118.1(10)
C3 C4 C30 121.5(11)
C5 C4 C30 120.4(11)
C6 C5 C4 120.7(10)
C6 C5 H5 119.7
C4 C5 H5 119.7
C5 C6 C1 122.2(10)
C5 C6 H6 118.9
C1 C6 H6 118.9
N3 C7 C1 110.6(8)
N3 C7 H7A 109.5
C1 C7 H7A 109.5
N3 C7 H7B 109.5
C1 C7 H7B 109.5
H7A C7 H7B 108.1
O1 C8 N3 121.6(9)
O1 C8 C9 119.4(8)
N3 C8 C9 118.9(8)
C14 C9 C10 117.8(9)
C14 C9 C8 125.6(9)
C10 C9 C8 116.7(9)
C11 C10 C9 120.9(10)
C11 C10 H10 119.6
C9 C10 H10 119.6
C10 C11 C12 121.7(10)
C10 C11 H11 119.2
C12 C11 H11 119.2
C13 C12 C11 118.2(10)
C13 C12 H12 120.9
C11 C12 H12 120.9
C12 C13 C14 120.8(10)
C12 C13 H13 119.6
C14 C13 H13 119.6
C13 C14 C9 120.7(9)
C13 C14 N2 113.1(9)
C9 C14 N2 125.8(9)
N2 C15 C17 118.1(9)
N2 C15 C16 121.7(9)
C17 C15 C16 120.1(9)
N3 C16 C15 108.6(7)
N3 C16 C23 109.8(7)
C15 C16 C23 118.6(8)
N3 C16 H16 106.4
C15 C16 H16 106.4
C23 C16 H16 106.4
C22 C17 C18 117.5(9)
C22 C17 C15 120.0(9)
C18 C17 C15 122.5(9)
C19 C18 C17 121.3(10)
C19 C18 H18 119.3
C17 C18 H18 119.3
C20 C19 C18 118.2(10)
C20 C19 H19 120.9
C18 C19 H19 120.9
C19 C20 F1 118.6(11)
C19 C20 C21 123.3(10)
F1 C20 C21 118.1(11)
C20 C21 C22 118.0(11)
C20 C21 H21 121.0
C22 C21 H21 121.0
C21 C22 C17 121.6(10)
C21 C22 H22 119.2
C17 C22 H22 119.2
O2 C23 N1 126.4(8)
O2 C23 C16 118.6(9)
N1 C23 C16 114.5(8)
N1 C24 C25 110.1(8)
N1 C24 C29 111.3(8)
C25 C24 C29 113.3(9)
N1 C24 H24 107.3
C25 C24 H24 107.3
C29 C24 H24 107.3
C24 C25 C26 110.1(8)
C24 C25 H25A 109.6
C26 C25 H25A 109.6
C24 C25 H25B 109.6
C26 C25 H25B 109.6
H25A C25 H25B 108.2
C27 C26 C25 112.3(9)
C27 C26 H26A 109.1
C25 C26 H26A 109.1
C27 C26 H26B 109.1
C25 C26 H26B 109.1
H26A C26 H26B 107.9
C26 C27 C28 112.1(10)
C26 C27 H27A 109.2
C28 C27 H27A 109.2
C26 C27 H27B 109.2
C28 C27 H27B 109.2
H27A C27 H27B 107.9
C27 C28 C29 111.6(9)
C27 C28 H28A 109.3
C29 C28 H28A 109.3
C27 C28 H28B 109.3
C29 C28 H28B 109.3
H28A C28 H28B 108.0
C24 C29 C28 112.4(9)
C24 C29 H29A 109.1
C28 C29 H29A 109.1
C24 C29 H29B 109.1
C28 C29 H29B 109.1
H29A C29 H29B 107.9
C4 C30 H30A 109.5
C4 C30 H30B 109.5
H30A C30 H30B 109.5
C4 C30 H30C 109.5
H30A C30 H30C 109.5
H30B C30 H30C 109.5

loop_
_geom_bond_atom_site_label_1
_geom_bond_atom_site_label_2
_geom_bond_distance
F1 C20 1.363(13)
N1 C23 1.333(13)
N1 C24 1.458(12)
N1 H1 0.8600
N2 C15 1.310(13)
N2 C14 1.420(13)
N3 C8 1.366(12)
N3 C16 1.477(12)
N3 C7 1.488(13)
O1 C8 1.260(11)
O2 C23 1.233(12)
C1 C6 1.385(14)
C1 C2 1.393(16)
C1 C7 1.531(15)
C2 C3 1.397(16)
C2 H2 0.9300
C3 C4 1.381(17)
C3 H3 0.9300
C4 C5 1.403(17)
C4 C30 1.536(16)
C5 C6 1.374(16)
C5 H5 0.9300
C6 H6 0.9300
C7 H7A 0.9700
C7 H7B 0.9700
C8 C9 1.485(13)
C9 C14 1.409(14)
C9 C10 1.413(15)
C10 C11 1.383(16)
C10 H10 0.9300
C11 C12 1.400(16)
C11 H11 0.9300
C12 C13 1.398(15)
C12 H12 0.9300
C13 C14 1.408(15)
C13 H13 0.9300
C15 C17 1.479(14)
C15 C16 1.525(13)
C16 C23 1.578(12)
C16 H16 0.9800
C17 C22 1.396(14)
C17 C18 1.407(15)
C18 C19 1.402(15)
C18 H18 0.9300
C19 C20 1.355(17)
C19 H19 0.9300
C20 C21 1.383(19)
C21 C22 1.390(16)
C21 H21 0.9300
C22 H22 0.9300
C24 C25 1.527(14)
C24 C29 1.528(15)
C24 H24 0.9800
C25 C26 1.558(14)
C25 H25A 0.9700
C25 H25B 0.9700
C26 C27 1.498(17)
C26 H26A 0.9700
C26 H26B 0.9700
C27 C28 1.510(17)
C27 H27A 0.9700
C27 H27B 0.9700
C28 C29 1.547(15)
C28 H28A 0.9700
C28 H28B 0.9700
C29 H29A 0.9700
C29 H29B 0.9700
C30 H30A 0.9600
C30 H30B 0.9600
C30 H30C 0.9600

loop_
_geom_torsion_atom_site_label_1
_geom_torsion_atom_site_label_2
_geom_torsion_atom_site_label_3
_geom_torsion_atom_site_label_4
_geom_torsion
C6 C1 C2 C3 -2.5(14)
C7 C1 C2 C3 178.9(9)
C1 C2 C3 C4 3.2(16)
C2 C3 C4 C5 -3.1(17)
C2 C3 C4 C30 178.8(11)
C3 C4 C5 C6 2.5(18)
C30 C4 C5 C6 -179.3(11)
C4 C5 C6 C1 -2.0(18)
C2 C1 C6 C5 1.9(15)
C7 C1 C6 C5 -179.4(10)
C8 N3 C7 C1 121.7(9)
C16 N3 C7 C1 -65.3(10)
C6 C1 C7 N3 -49.4(12)
C2 C1 C7 N3 129.2(10)
C16 N3 C8 O1 -175.3(8)
C7 N3 C8 O1 -2.7(13)
C16 N3 C8 C9 0.2(12)
C7 N3 C8 C9 172.8(8)
O1 C8 C9 C14 -147.8(9)
N3 C8 C9 C14 36.5(13)
O1 C8 C9 C10 30.5(12)
N3 C8 C9 C10 -145.1(9)
C14 C9 C10 C11 -1.6(15)
C8 C9 C10 C11 180.0(9)
C9 C10 C11 C12 0.3(17)
C10 C11 C12 C13 2.2(17)
C11 C12 C13 C14 -3.4(17)
C12 C13 C14 C9 2.1(16)
C12 C13 C14 N2 175.2(9)
C10 C9 C14 C13 0.4(14)
C8 C9 C14 C13 178.7(9)
C10 C9 C14 N2 -171.8(9)
C8 C9 C14 N2 6.5(15)
C15 N2 C14 C13 144.1(9)
C15 N2 C14 C9 -43.2(14)
C14 N2 C15 C17 174.4(8)
C14 N2 C15 C16 -2.9(13)
C8 N3 C16 C15 -66.0(10)
C7 N3 C16 C15 121.1(9)
C8 N3 C16 C23 65.2(10)
C7 N3 C16 C23 -107.7(9)
N2 C15 C16 N3 70.6(11)
C17 C15 C16 N3 -106.6(9)
N2 C15 C16 C23 -55.6(12)
C17 C15 C16 C23 127.2(9)
N2 C15 C17 C22 -20.7(14)
C16 C15 C17 C22 156.6(10)
N2 C15 C17 C18 160.1(9)
C16 C15 C17 C18 -22.6(14)
C22 C17 C18 C19 -2.2(16)
C15 C17 C18 C19 177.0(11)
C17 C18 C19 C20 -0.4(19)
C18 C19 C20 F1 -179.5(11)
C18 C19 C20 C21 2(2)
C19 C20 C21 C22 0(2)
F1 C20 C21 C22 -178.9(11)
C20 C21 C22 C17 -2.8(19)
C18 C17 C22 C21 3.9(17)
C15 C17 C22 C21 -175.4(11)
C24 N1 C23 O2 -7.0(15)
C24 N1 C23 C16 -178.3(8)
N3 C16 C23 O2 29.0(11)
C15 C16 C23 O2 154.7(9)
N3 C16 C23 N1 -158.9(8)
C15 C16 C23 N1 -33.2(12)
C23 N1 C24 C25 137.7(9)
C23 N1 C24 C29 -95.8(11)
N1 C24 C25 C26 176.8(9)
C29 C24 C25 C26 51.5(12)
C24 C25 C26 C27 -54.5(13)
C25 C26 C27 C28 56.8(13)
C26 C27 C28 C29 -54.5(14)
N1 C24 C29 C28 -175.5(9)
C25 C24 C29 C28 -50.9(12)
C27 C28 C29 C24 51.2(13)
